data_7150418
loop_
_publ_author_name
'Sengupta, Anindita'
'Roy, Rituparna S.'
'Sabareesh, Varatharajan'
'Shamala, Narayanaswamy'
'Balaram, Padmanabhan'

_publ_section_title
;
 Aggregation modes in sheets formed by protected beta-amino acids and
 beta-peptides.
;
_journal_issue 6
_journal_name_full 'Organic &amp; biomolecular chemistry'
_journal_page_first 1166
_journal_page_last 1173
_journal_paper_doi 10.1039/b516088j
_journal_volume 4
_journal_year 2006
_chemical_formula_sum 'C18 H34 N2 O5'
_chemical_formula_weight 358.47
_chemical_name_common Boc-betaVal-betaVal-OMe
_chemical_name_systematic
;
?
;
_space_group_IT_number 19
_symmetry_cell_setting orthorhombic
_symmetry_space_group_name_Hall 'P 2ac 2ab'
_symmetry_space_group_name_H-M 'P 21 21 21'
_atom_sites_solution_hydrogens geom
_atom_sites_solution_primary direct
_atom_sites_solution_secondary difmap
_audit_creation_method SHELXL-97
_cell_angle_alpha 90.00
_cell_angle_beta 90.00
_cell_angle_gamma 90.00
_cell_formula_units_Z 4
_cell_length_a 9.3852(17)
_cell_length_b 11.899(2)
_cell_length_c 19.199(4)
_cell_measurement_temperature 293(2)
_cell_volume 2144.0(7)
_computing_data_collection SMART
_computing_data_reduction SAINT
_computing_structure_refinement 'SHELXL-97 (Sheldrick, 1997)'
_computing_structure_solution 'SHELXS-97 (Sheldrick, 1990)'
_diffrn_ambient_temperature 293(2)
_diffrn_measured_fraction_theta_full 0.912
_diffrn_measured_fraction_theta_max 0.912
_diffrn_measurement_device_type 'BRUKER AXS SMART APEX CCD with Mo source'
_diffrn_measurement_method 'omega scan'
_diffrn_radiation_monochromator graphite
_diffrn_radiation_source 'fine-focus sealed tube'
_diffrn_radiation_type MoK\a
_diffrn_radiation_wavelength 0.71073
_diffrn_reflns_av_R_equivalents 0.0200
_diffrn_reflns_av_sigmaI/netI 0.0125
_diffrn_reflns_limit_h_max 11
_diffrn_reflns_limit_h_min -11
_diffrn_reflns_limit_k_max 14
_diffrn_reflns_limit_k_min -14
_diffrn_reflns_limit_l_max 23
_diffrn_reflns_limit_l_min -23
_diffrn_reflns_number 16116
_diffrn_reflns_theta_full 26.74
_diffrn_reflns_theta_max 26.74
_diffrn_reflns_theta_min 2.01
_exptl_absorpt_coefficient_mu 0.080
_exptl_absorpt_correction_type none
_exptl_crystal_colour colorless
_exptl_crystal_density_diffrn 1.110
_exptl_crystal_density_method 'not measured'
_exptl_crystal_description rod
_exptl_crystal_F_000 784
_exptl_crystal_size_max 0.60
_exptl_crystal_size_mid 0.15
_exptl_crystal_size_min 0.05
_refine_diff_density_max 0.263
_refine_diff_density_min -0.197
_refine_diff_density_rms 0.040
_refine_ls_abs_structure_details 'Flack H D (1983), Acta Cryst. A39, 876-881'
_refine_ls_abs_structure_Flack -10(10)
_refine_ls_extinction_method none
_refine_ls_goodness_of_fit_ref 1.307
_refine_ls_hydrogen_treatment constr
_refine_ls_matrix_type full
_refine_ls_number_parameters 226
_refine_ls_number_reflns 2362
_refine_ls_number_restraints 0
_refine_ls_restrained_S_all 1.307
_refine_ls_R_factor_all 0.0605
_refine_ls_R_factor_gt 0.0585
_refine_ls_shift/su_max 0.023
_refine_ls_shift/su_mean 0.006
_refine_ls_structure_factor_coef Fsqd
_refine_ls_weighting_details 'calc w=1/[\s^2^(Fo^2^)+(0.0775P)^2^+0.3465P] where P=(Fo^2^+2Fc^2^)/3'
_refine_ls_weighting_scheme calc
_refine_ls_wR_factor_gt 0.1559
_refine_ls_wR_factor_ref 0.1574
_reflns_number_gt 2271
_reflns_number_total 2362
_reflns_threshold_expression >2sigma(I)
_cod_data_source_file b516088j.txt
_cod_data_source_block bvbv
_cod_depositor_comments
;
The following automatic conversions were performed:
'_symmetry_cell_setting' value 'Orthorhombic' changed to 'orthorhombic'
according to '/home/saulius/struct/CIF-dictionaries/cif_core.dic'
dictionary named 'cif_core.dic' version 2.4.1 from
2010-06-29.

'_exptl_absorpt_correction_type' value 'None' changed to
'none' according to '/home/saulius/struct/CIF-dictionaries/cif_core.dic'
dictionary named 'cif_core.dic' version 2.4.1 from 2010-06-29.

Automatic conversion script
Id: cif_fix_enum 1527 2010-12-29 10:47:43Z saulius 
;
_cod_original_cell_volume 2144.1(7)
_cod_original_sg_symbol_H-M P2(1)2(1)2(1)
_cod_database_code 7150418

loop_
_symmetry_equiv_pos_as_xyz
'x, y, z'
'-x+1/2, -y, z+1/2'
'-x, y+1/2, -z+1/2'
'x+1/2, -y+1/2, -z'

loop_
_atom_site_label
_atom_site_type_symbol
_atom_site_fract_x
_atom_site_fract_y
_atom_site_fract_z
_atom_site_U_iso_or_equiv
_atom_site_adp_type
_atom_site_occupancy
_atom_site_symmetry_multiplicity
_atom_site_calc_flag
_atom_site_refinement_flags
_atom_site_disorder_assembly
_atom_site_disorder_group
C0T1 C 0.3583(5) 0.2989(4) 0.2768(2) 0.0735(12) Uani 1 1 d . . .
H0T1 H 0.3489 0.3716 0.2556 0.110 Uiso 1 1 calc R . .
H0T2 H 0.3913 0.3075 0.3238 0.110 Uiso 1 1 calc R . .
H0T3 H 0.2675 0.2618 0.2769 0.110 Uiso 1 1 calc R . .
C0T2 C 0.6014(5) 0.2933(6) 0.2262(3) 0.120(3) Uani 1 1 d . . .
H0T4 H 0.6671 0.2486 0.1997 0.180 Uiso 1 1 calc R . .
H0T5 H 0.6421 0.3100 0.2709 0.180 Uiso 1 1 calc R . .
H0T6 H 0.5824 0.3621 0.2018 0.180 Uiso 1 1 calc R . .
C0T3 C 0.4817(8) 0.1147(5) 0.2684(2) 0.118(3) Uani 1 1 d . . .
H0T7 H 0.5483 0.0714 0.2416 0.177 Uiso 1 1 calc R . .
H0T8 H 0.3913 0.0770 0.2691 0.177 Uiso 1 1 calc R . .
H0T9 H 0.5165 0.1227 0.3152 0.177 Uiso 1 1 calc R . .
C0T4 C 0.4644(4) 0.2293(3) 0.23597(16) 0.0546(9) Uani 1 1 d . . .
O O 0.3930(2) 0.21546(19) 0.16909(10) 0.0482(6) Uani 1 1 d . . .
C0' C 0.4521(3) 0.1549(2) 0.11715(14) 0.0380(6) Uani 1 1 d . . .
O0 O 0.5717(2) 0.1157(2) 0.11874(11) 0.0489(6) Uani 1 1 d . . .
N1 N 0.3600(2) 0.1442(2) 0.06498(12) 0.0397(6) Uani 1 1 d . . .
H1 H 0.2770 0.1739 0.0695 0.048 Uiso 1 1 calc R . .
C1A C 0.3922(3) 0.0845(2) 0.00031(14) 0.0369(6) Uani 1 1 d . . .
H1A H 0.4953 0.0723 -0.0019 0.044 Uiso 1 1 calc R . .
C1B C 0.3177(4) -0.0315(3) -0.00086(18) 0.0506(8) Uani 1 1 d . . .
H1B H 0.2151 -0.0192 0.0048 0.061 Uiso 1 1 calc R . .
C1G1 C 0.3680(6) -0.1038(3) 0.0591(2) 0.0827(14) Uani 1 1 d . . .
H1G1 H 0.3534 -0.0645 0.1022 0.124 Uiso 1 1 calc R . .
H1G2 H 0.4675 -0.1200 0.0535 0.124 Uiso 1 1 calc R . .
H1G3 H 0.3150 -0.1728 0.0597 0.124 Uiso 1 1 calc R . .
C1G2 C 0.3409(6) -0.0938(3) -0.0691(2) 0.0821(14) Uani 1 1 d . . .
H1G4 H 0.3073 -0.0484 -0.1071 0.123 Uiso 1 1 calc R . .
H1G5 H 0.2893 -0.1634 -0.0682 0.123 Uiso 1 1 calc R . .
H1G6 H 0.4406 -0.1087 -0.0751 0.123 Uiso 1 1 calc R . .
C1B' C 0.3497(3) 0.1596(3) -0.06024(15) 0.0426(7) Uani 1 1 d . . .
H1B1 H 0.3583 0.1175 -0.1033 0.051 Uiso 1 1 calc R . .
H1B2 H 0.2506 0.1811 -0.0549 0.051 Uiso 1 1 calc R . .
C1' C 0.4396(3) 0.2645(2) -0.06535(15) 0.0401(6) Uani 1 1 d . . .
O1 O 0.5682(2) 0.26188(19) -0.05572(14) 0.0564(6) Uani 1 1 d . . .
N2 N 0.3695(3) 0.3584(2) -0.08348(13) 0.0433(6) Uani 1 1 d . . .
H2 H 0.2783 0.3548 -0.0870 0.052 Uiso 1 1 calc R . .
C2A C 0.4373(3) 0.4651(3) -0.09755(17) 0.0466(7) Uani 1 1 d . . .
H2A H 0.5354 0.4608 -0.0803 0.056 Uiso 1 1 calc R . .
C2B C 0.4435(4) 0.4898(3) -0.17615(19) 0.0597(9) Uani 1 1 d . . .
H2B H 0.3453 0.4973 -0.1928 0.072 Uiso 1 1 calc R . .
C2G1 C 0.5202(6) 0.6002(4) -0.1913(3) 0.0980(16) Uani 1 1 d . . .
H2G1 H 0.5208 0.6136 -0.2406 0.147 Uiso 1 1 calc R . .
H2G2 H 0.6165 0.5958 -0.1746 0.147 Uiso 1 1 calc R . .
H2G3 H 0.4717 0.6607 -0.1682 0.147 Uiso 1 1 calc R . .
C2G2 C 0.5113(6) 0.3933(5) -0.2153(2) 0.0878(15) Uani 1 1 d . . .
H2G4 H 0.5131 0.4104 -0.2642 0.132 Uiso 1 1 calc R . .
H2G5 H 0.4570 0.3261 -0.2078 0.132 Uiso 1 1 calc R . .
H2G6 H 0.6069 0.3823 -0.1989 0.132 Uiso 1 1 calc R . .
C2B' C 0.3604(5) 0.5563(3) -0.0561(2) 0.0710(11) Uani 1 1 d . . .
H2B1 H 0.4063 0.6281 -0.0643 0.085 Uiso 1 1 calc R . .
H2B2 H 0.2626 0.5619 -0.0720 0.085 Uiso 1 1 calc R . .
C2' C 0.3622(4) 0.5306(4) 0.0201(2) 0.0755(13) Uani 1 1 d . . .
O2 O 0.4645(4) 0.5224(8) 0.0541(2) 0.181(3) Uani 1 1 d . . .
O0M O 0.2362(3) 0.5146(3) 0.04657(16) 0.0813(9) Uani 1 1 d . . .
C0M C 0.2285(6) 0.4779(6) 0.1181(2) 0.0947(15) Uani 1 1 d . . .
H0M1 H 0.1305 0.4698 0.1315 0.142 Uiso 1 1 calc R . .
H0M2 H 0.2737 0.5326 0.1475 0.142 Uiso 1 1 calc R . .
H0M3 H 0.2763 0.4070 0.1229 0.142 Uiso 1 1 calc R . .

loop_
_atom_site_aniso_label
_atom_site_aniso_U_11
_atom_site_aniso_U_22
_atom_site_aniso_U_33
_atom_site_aniso_U_23
_atom_site_aniso_U_13
_atom_site_aniso_U_12
C0T1 0.069(3) 0.099(3) 0.053(2) -0.027(2) 0.0029(19) 0.012(2)
C0T2 0.059(3) 0.172(6) 0.128(5) -0.094(5) 0.011(3) -0.026(3)
C0T3 0.174(6) 0.125(4) 0.054(2) 0.024(3) 0.014(3) 0.080(5)
C0T4 0.052(2) 0.073(2) 0.0390(15) -0.0138(15) -0.0063(14) 0.0125(17)
O 0.0425(12) 0.0614(13) 0.0408(10) -0.0096(10) -0.0040(9) 0.0135(11)
C0' 0.0350(14) 0.0426(14) 0.0363(13) 0.0019(12) 0.0036(12) 0.0028(12)
O0 0.0321(11) 0.0673(14) 0.0473(11) -0.0089(10) -0.0025(9) 0.0119(10)
N1 0.0293(11) 0.0488(13) 0.0411(12) -0.0055(11) 0.0000(10) 0.0076(10)
C1A 0.0302(13) 0.0410(14) 0.0396(13) -0.0036(12) 0.0027(12) 0.0022(11)
C1B 0.0439(16) 0.0474(17) 0.0604(19) -0.0001(16) 0.0014(15) -0.0037(14)
C1G1 0.111(4) 0.055(2) 0.082(3) 0.021(2) -0.005(3) -0.020(2)
C1G2 0.113(4) 0.049(2) 0.084(3) -0.019(2) 0.003(3) -0.012(2)
C1B' 0.0359(15) 0.0519(16) 0.0401(15) -0.0010(13) -0.0051(13) 0.0010(13)
C1' 0.0346(14) 0.0487(15) 0.0369(14) 0.0013(12) -0.0004(12) -0.0008(13)
O1 0.0290(11) 0.0573(13) 0.0829(16) 0.0163(12) -0.0053(11) -0.0007(10)
N2 0.0295(11) 0.0484(14) 0.0522(14) 0.0025(11) -0.0048(11) -0.0009(11)
C2A 0.0354(14) 0.0434(16) 0.0609(18) 0.0033(13) -0.0051(14) 0.0003(14)
C2B 0.0489(19) 0.064(2) 0.066(2) 0.0206(17) -0.0047(17) 0.0064(18)
C2G1 0.091(4) 0.099(4) 0.104(3) 0.040(3) 0.006(3) -0.013(3)
C2G2 0.103(4) 0.107(3) 0.054(2) 0.013(2) 0.011(2) 0.025(3)
C2B' 0.068(3) 0.052(2) 0.093(3) -0.006(2) 0.007(2) 0.0017(19)
C2' 0.046(2) 0.101(3) 0.079(3) -0.042(2) -0.002(2) -0.006(2)
O2 0.059(2) 0.401(10) 0.082(2) -0.062(4) -0.0020(18) -0.020(4)
O0M 0.0551(16) 0.106(2) 0.0826(19) 0.0044(18) -0.0079(14) -0.0123(16)
C0M 0.078(3) 0.132(4) 0.075(3) -0.005(3) -0.009(2) -0.014(3)

loop_
_atom_type_symbol
_atom_type_description
_atom_type_scat_dispersion_real
_atom_type_scat_dispersion_imag
_atom_type_scat_source
C C 0.0033 0.0000 'International Tables Vol C Tables 4.2.6.8 and 6.1.1.4'
H H 0.0000 0.0000 'International Tables Vol C Tables 4.2.6.8 and 6.1.1.4'
N N 0.0061 0.0000 'International Tables Vol C Tables 4.2.6.8 and 6.1.1.4'
O O 0.0106 0.0000 'International Tables Vol C Tables 4.2.6.8 and 6.1.1.4'

loop_
_geom_angle_atom_site_label_1
_geom_angle_atom_site_label_2
_geom_angle_atom_site_label_3
_geom_angle
_geom_angle_site_symmetry_1
_geom_angle_site_symmetry_3
_geom_angle_publ_flag
O C0T4 C0T2 109.9(3) . . ?
O C0T4 C0T3 108.1(3) . . ?
C0T2 C0T4 C0T3 114.7(5) . . ?
O C0T4 C0T1 102.4(3) . . ?
C0T2 C0T4 C0T1 110.4(3) . . ?
C0T3 C0T4 C0T1 110.6(4) . . ?
C0' O C0T4 121.5(2) . . ?
O0 C0' N1 125.6(3) . . ?
O0 C0' O 124.5(3) . . ?
N1 C0' O 109.9(2) . . ?
C0' N1 C1A 123.5(2) . . ?
N1 C1A C1B' 108.0(2) . . ?
N1 C1A C1B 110.6(2) . . ?
C1B' C1A C1B 113.3(2) . . ?
C1G1 C1B C1G2 109.5(3) . . ?
C1G1 C1B C1A 110.8(3) . . ?
C1G2 C1B C1A 112.5(3) . . ?
C1' C1B' C1A 112.9(2) . . ?
O1 C1' N2 123.0(3) . . ?
O1 C1' C1B' 121.4(3) . . ?
N2 C1' C1B' 115.5(2) . . ?
C1' N2 C2A 124.3(2) . . ?
N2 C2A C2B' 108.6(3) . . ?
N2 C2A C2B 111.6(3) . . ?
C2B' C2A C2B 113.1(3) . . ?
C2G2 C2B C2G1 111.1(4) . . ?
C2G2 C2B C2A 111.0(3) . . ?
C2G1 C2B C2A 111.7(3) . . ?
C2' C2B' C2A 111.1(3) . . ?
O2 C2' O0M 121.2(5) . . ?
O2 C2' C2B' 125.0(4) . . ?
O0M C2' C2B' 113.7(4) . . ?
C2' O0M C0M 117.4(4) . . ?

loop_
_geom_bond_atom_site_label_1
_geom_bond_atom_site_label_2
_geom_bond_distance
_geom_bond_site_symmetry_2
_geom_bond_publ_flag
C0T1 C0T4 1.514(5) . ?
C0T2 C0T4 1.506(6) . ?
C0T3 C0T4 1.508(6) . ?
C0T4 O 1.458(4) . ?
O C0' 1.349(3) . ?
C0' O0 1.216(4) . ?
C0' N1 1.329(4) . ?
N1 C1A 1.462(3) . ?
C1A C1B' 1.520(4) . ?
C1A C1B 1.548(4) . ?
C1B C1G1 1.512(5) . ?
C1B C1G2 1.521(5) . ?
C1B' C1' 1.510(4) . ?
C1' O1 1.221(4) . ?
C1' N2 1.342(4) . ?
N2 C2A 1.446(4) . ?
C2A C2B' 1.527(5) . ?
C2A C2B 1.539(5) . ?
C2B C2G2 1.513(6) . ?
C2B C2G1 1.526(6) . ?
C2B' C2' 1.496(7) . ?
C2' O2 1.165(6) . ?
C2' O0M 1.301(5) . ?
O0M C0M 1.443(6) . ?

loop_
_geom_torsion_atom_site_label_1
_geom_torsion_atom_site_label_2
_geom_torsion_atom_site_label_3
_geom_torsion_atom_site_label_4
_geom_torsion
_geom_torsion_site_symmetry_1
_geom_torsion_site_symmetry_2
_geom_torsion_site_symmetry_3
_geom_torsion_site_symmetry_4
_geom_torsion_publ_flag
C0T2 C0T4 O C0' 64.1(4) . . . . ?
C0T3 C0T4 O C0' -61.7(4) . . . . ?
C0T1 C0T4 O C0' -178.5(3) . . . . ?
C0T4 O C0' O0 -6.5(5) . . . . ?
C0T4 O C0' N1 172.9(3) . . . . ?
O0 C0' N1 C1A -1.5(5) . . . . ?
O C0' N1 C1A 179.1(2) . . . . ?
C0' N1 C1A C1B' -130.9(3) . . . . ?
C0' N1 C1A C1B 104.5(3) . . . . ?
N1 C1A C1B C1G1 -60.5(4) . . . . ?
C1B' C1A C1B C1G1 178.0(3) . . . . ?
N1 C1A C1B C1G2 176.5(3) . . . . ?
C1B' C1A C1B C1G2 55.0(4) . . . . ?
N1 C1A C1B' C1' 66.3(3) . . . . ?
C1B C1A C1B' C1' -170.7(2) . . . . ?
C1A C1B' C1' O1 41.0(4) . . . . ?
C1A C1B' C1' N2 -141.3(3) . . . . ?
O1 C1' N2 C2A 3.6(5) . . . . ?
C1B' C1' N2 C2A -174.0(3) . . . . ?
C1' N2 C2A C2B' -130.5(3) . . . . ?
C1' N2 C2A C2B 104.1(3) . . . . ?
N2 C2A C2B C2G2 -53.2(4) . . . . ?
C2B' C2A C2B C2G2 -176.0(4) . . . . ?
N2 C2A C2B C2G1 -177.7(3) . . . . ?
C2B' C2A C2B C2G1 59.4(4) . . . . ?
N2 C2A C2B' C2' 57.7(4) . . . . ?
C2B C2A C2B' C2' -177.8(3) . . . . ?
C2A C2B' C2' O2 61.5(8) . . . . ?
C2A C2B' C2' O0M -116.7(4) . . . . ?
O2 C2' O0M C0M -4.6(8) . . . . ?
C2B' C2' O0M C0M 173.7(4) . . . . ?

loop_
_cod_related_entry_id
_cod_related_entry_database
_cod_related_entry_code
1 ChemSpider 9799395
